data_4033390
loop_
_publ_author_name
'Zhang, Xinghua'
'Wang, Dungai'
'An, Duo'
'Han, Boshi'
'Song, Xiang'
'Li, Liang'
'Zhang, Gaoqi'
'Wang, Lixian'

_publ_section_title
;
 Cu(II)/Proline-Catalyzed Reductive Coupling of Sulfuryl Chloride and
 P(O)-H for P-S-C Bond Formation.
;
_journal_issue 3
_journal_name_full 'The Journal of organic chemistry'
_journal_page_first 1532
_journal_page_last 1537
_journal_paper_doi 10.1021/acs.joc.7b02608
_journal_volume 83
_journal_year 2018
_chemical_absolute_configuration rmad
_chemical_formula_sum 'C22 H15 O2 P S'
_chemical_formula_weight 374.37
_space_group_IT_number 19
_space_group_name_Hall 'P 2ac 2ab'
_space_group_name_H-M_alt 'P 21 21 21'
_symmetry_cell_setting orthorhombic
_symmetry_space_group_name_Hall 'P 2ac 2ab'
_symmetry_space_group_name_H-M 'P 21 21 21'
_atom_sites_solution_hydrogens geom
_atom_sites_solution_primary direct
_atom_sites_solution_secondary difmap
_audit_creation_method SHELXL-97
_cell_angle_alpha 90.00
_cell_angle_beta 90.00
_cell_angle_gamma 90.00
_cell_formula_units_Z 4
_cell_length_a 6.4640(7)
_cell_length_b 13.667(2)
_cell_length_c 20.093(3)
_cell_measurement_reflns_used 1014
_cell_measurement_temperature 293(2)
_cell_measurement_theta_max 20.1520
_cell_measurement_theta_min 3.3860
_cell_volume 1775.1(4)
_computing_cell_refinement 'Bruker SAINT'
_computing_data_collection 'Bruker APEX2'
_computing_data_reduction 'Bruker SAINT'
_computing_molecular_graphics 'Bruker SHELXTL'
_computing_publication_material 'Bruker SHELXTL'
_computing_structure_refinement 'SHELXL-97 (Sheldrick, 2008)'
_computing_structure_solution 'SHELXS-97 (Sheldrick, 2008)'
_diffrn_ambient_temperature 293(2)
_diffrn_measured_fraction_theta_full 0.998
_diffrn_measured_fraction_theta_max 0.998
_diffrn_measurement_device_type 'Bruker APEX-II CCD'
_diffrn_measurement_method '\f and \w scans'
_diffrn_radiation_monochromator graphite
_diffrn_radiation_source 'fine-focus sealed tube'
_diffrn_radiation_type MoK\a
_diffrn_radiation_wavelength 0.71073
_diffrn_reflns_av_R_equivalents 0.0851
_diffrn_reflns_av_sigmaI/netI 0.1355
_diffrn_reflns_limit_h_max 7
_diffrn_reflns_limit_h_min -7
_diffrn_reflns_limit_k_max 16
_diffrn_reflns_limit_k_min -13
_diffrn_reflns_limit_l_max 23
_diffrn_reflns_limit_l_min -16
_diffrn_reflns_number 7393
_diffrn_reflns_theta_full 25.00
_diffrn_reflns_theta_max 25.00
_diffrn_reflns_theta_min 2.98
_exptl_absorpt_coefficient_mu 0.286
_exptl_absorpt_correction_T_max 0.9557
_exptl_absorpt_correction_T_min 0.9345
_exptl_absorpt_correction_type multi-scan
_exptl_absorpt_process_details SADABS
_exptl_crystal_colour colorless
_exptl_crystal_density_diffrn 1.401
_exptl_crystal_density_method 'not measured'
_exptl_crystal_description block
_exptl_crystal_F_000 776
_exptl_crystal_size_max 0.24
_exptl_crystal_size_mid 0.20
_exptl_crystal_size_min 0.16
_refine_diff_density_max 0.200
_refine_diff_density_min -0.190
_refine_diff_density_rms 0.049
_refine_ls_abs_structure_details 'Flack H D (1983), Acta Cryst. A39, 876-881'
_refine_ls_abs_structure_Flack 0.8(2)
_refine_ls_extinction_method none
_refine_ls_goodness_of_fit_ref 0.854
_refine_ls_hydrogen_treatment mixed
_refine_ls_matrix_type full
_refine_ls_number_parameters 235
_refine_ls_number_reflns 3114
_refine_ls_number_restraints 1
_refine_ls_restrained_S_all 0.855
_refine_ls_R_factor_all 0.1255
_refine_ls_R_factor_gt 0.0678
_refine_ls_shift/su_max 0.010
_refine_ls_shift/su_mean 0.002
_refine_ls_structure_factor_coef Fsqd
_refine_ls_weighting_details 'calc w=1/[\s^2^(Fo^2^)+(0.1000P)^2^+0.0000P] where P=(Fo^2^+2Fc^2^)/3'
_refine_ls_weighting_scheme calc
_refine_ls_wR_factor_gt 0.1486
_refine_ls_wR_factor_ref 0.1886
_reflns_number_gt 1846
_reflns_number_total 3114
_reflns_threshold_expression >2sigma(I)
_cod_data_source_file jo7b02608_si_002.cif
_cod_data_source_block a
_cod_depositor_comments
;
The following automatic conversions were performed:

'_symmetry_cell_setting' value 'Orthorhombic' changed to
'orthorhombic' according to
/home/data/users/saulius/crontab/automatic-downloads/rss-feeds/ACS/lib/dictionaries/cif_core.dic
dictionary named 'cif_core.dic' version 2.4.2 from 2011-04-26.

Automatic conversion script
Id: cif_fix_values 4973 2017-02-22 13:04:09Z antanas 

 Adding full bibliography for 4033390.cif.
;
_cod_original_sg_symbol_H-M P2(1)2(1)2(1)
_cod_database_code 4033390

loop_
_symmetry_equiv_pos_as_xyz
'x, y, z'
'-x+1/2, -y, z+1/2'
'-x, y+1/2, -z+1/2'
'x+1/2, -y+1/2, -z'

loop_
_atom_site_label
_atom_site_type_symbol
_atom_site_fract_x
_atom_site_fract_y
_atom_site_fract_z
_atom_site_U_iso_or_equiv
_atom_site_adp_type
_atom_site_occupancy
_atom_site_symmetry_multiplicity
_atom_site_calc_flag
_atom_site_refinement_flags
P1 P 0.55633(9) 0.46496(5) 0.04807(3) 0.04434(18) Uani 1 1 d .
S1 S 0.32451(9) 0.51333(5) 0.11191(3) 0.05006(19) Uani 1 1 d .
O1 O 0.4543(2) 0.38281(11) 0.00351(8) 0.0496(5) Uani 1 1 d .
O2 O 0.7403(2) 0.42921(13) 0.08111(9) 0.0660(6) Uani 1 1 d .
C16 C 0.4505(3) 0.57024(16) -0.06246(11) 0.0417(7) Uani 1 1 d .
C11 C 0.5875(3) 0.56171(17) -0.00850(12) 0.0423(7) Uani 1 1 d .
C3 C 0.1220(3) 0.26488(19) 0.20093(12) 0.0445(8) Uani 1 1 d .
C8 C 0.2856(3) 0.24325(19) 0.24546(12) 0.0482(8) Uani 1 1 d .
C1 C 0.3089(3) 0.40744(19) 0.16399(11) 0.0452(7) Uani 1 1 d .
C17 C 0.2826(3) 0.49622(18) -0.07015(11) 0.0431(7) Uani 1 1 d .
C2 C 0.1404(3) 0.34908(19) 0.15977(12) 0.0459(8) Uani 1 1 d .
H2A H 0.0358 0.3641 0.1297 0.055 Uiso 1 1 calc R
C9 C 0.4562(4) 0.3052(2) 0.24813(12) 0.0528(8) Uani 1 1 d .
H9A H 0.5631 0.2912 0.2776 0.063 Uiso 1 1 calc R
C10 C 0.4703(3) 0.3857(2) 0.20870(12) 0.0546(9) Uani 1 1 d .
H10A H 0.5857 0.4262 0.2112 0.065 Uiso 1 1 calc R
C7 C 0.2679(4) 0.1589(2) 0.28622(13) 0.0575(9) Uani 1 1 d .
H7A H 0.3727 0.1444 0.3164 0.069 Uiso 1 1 calc R
C22 C 0.2886(3) 0.40835(19) -0.03738(12) 0.0465(8) Uani 1 1 d .
C6 C 0.1026(4) 0.0995(2) 0.28211(15) 0.0722(10) Uani 1 1 d .
H6A H 0.0951 0.0441 0.3089 0.087 Uiso 1 1 calc R
C5 C -0.0569(4) 0.1204(2) 0.23810(14) 0.0703(10) Uani 1 1 d .
H5A H -0.1696 0.0782 0.2354 0.084 Uiso 1 1 calc R
C4 C -0.0510(4) 0.2019(2) 0.19873(13) 0.0600(9) Uani 1 1 d .
H4A H -0.1610 0.2158 0.1705 0.072 Uiso 1 1 calc R
C15 C 0.4796(4) 0.64471(19) -0.10716(14) 0.0596(9) Uani 1 1 d U
H15A H 0.3924 0.6492 -0.1439 0.072 Uiso 1 1 calc R
C12 C 0.7429(3) 0.6312(2) -0.00125(14) 0.0607(10) Uani 1 1 d .
H12A H 0.8330 0.6271 0.0347 0.073 Uiso 1 1 calc R
C21 C 0.1386(4) 0.3371(2) -0.04455(13) 0.0647(9) Uani 1 1 d .
H21A H 0.1489 0.2777 -0.0222 0.078 Uiso 1 1 calc R
C18 C 0.1130(4) 0.5130(2) -0.11082(13) 0.0618(9) Uani 1 1 d .
H18A H 0.1019 0.5720 -0.1337 0.074 Uiso 1 1 calc R
C13 C 0.7651(4) 0.7049(2) -0.04588(16) 0.0745(11) Uani 1 1 d .
H13A H 0.8705 0.7505 -0.0403 0.089 Uiso 1 1 calc R
C14 C 0.6336(4) 0.7128(2) -0.09930(15) 0.0738(10) Uani 1 1 d U
H14A H 0.6487 0.7636 -0.1297 0.089 Uiso 1 1 calc R
C20 C -0.0250(4) 0.3563(2) -0.08529(14) 0.0793(11) Uani 1 1 d .
H20A H -0.1276 0.3093 -0.0908 0.095 Uiso 1 1 calc R
C19 C -0.0404(4) 0.4426(2) -0.11773(14) 0.0778(11) Uani 1 1 d .
H19A H -0.1542 0.4549 -0.1448 0.093 Uiso 1 1 calc R

loop_
_atom_site_aniso_label
_atom_site_aniso_U_11
_atom_site_aniso_U_22
_atom_site_aniso_U_33
_atom_site_aniso_U_23
_atom_site_aniso_U_13
_atom_site_aniso_U_12
P1 0.0464(3) 0.0441(4) 0.0426(3) 0.0035(3) -0.0061(3) 0.0068(3)
S1 0.0633(3) 0.0409(4) 0.0459(3) 0.0008(3) 0.0015(3) 0.0064(3)
O1 0.0663(9) 0.0289(9) 0.0536(10) 0.0054(8) -0.0036(9) 0.0077(8)
O2 0.0558(10) 0.0801(14) 0.0621(11) 0.0138(11) -0.0057(9) 0.0160(9)
C16 0.0535(12) 0.0326(13) 0.0392(13) -0.0007(11) -0.0020(12) 0.0024(11)
C11 0.0410(11) 0.0426(15) 0.0433(13) -0.0060(12) 0.0009(11) 0.0004(11)
C3 0.0384(11) 0.0526(16) 0.0425(14) -0.0014(13) 0.0080(11) 0.0141(11)
C8 0.0529(13) 0.0551(16) 0.0366(13) 0.0026(13) 0.0051(11) 0.0175(13)
C1 0.0530(13) 0.0479(15) 0.0347(13) -0.0078(12) 0.0011(11) 0.0097(13)
C17 0.0521(12) 0.0467(15) 0.0304(12) -0.0067(12) -0.0010(11) 0.0053(12)
C2 0.0417(12) 0.0541(16) 0.0417(14) -0.0021(13) 0.0024(11) 0.0141(12)
C9 0.0439(13) 0.080(2) 0.0346(13) 0.0108(14) -0.0141(12) 0.0141(14)
C10 0.0445(12) 0.0718(19) 0.0474(15) -0.0022(15) -0.0076(13) -0.0023(13)
C7 0.0626(14) 0.0648(18) 0.0451(15) 0.0102(15) 0.0101(13) 0.0219(14)
C22 0.0526(13) 0.0468(15) 0.0403(14) -0.0061(12) -0.0002(11) -0.0057(12)
C6 0.0995(19) 0.0547(17) 0.0624(17) 0.0205(16) 0.0310(15) 0.0113(16)
C5 0.0758(17) 0.071(2) 0.0638(18) 0.0069(16) 0.0236(15) 0.0027(17)
C4 0.0499(13) 0.082(2) 0.0483(16) -0.0008(16) 0.0036(14) 0.0007(15)
C15 0.0763(16) 0.0522(16) 0.0504(16) 0.0112(14) 0.0012(14) 0.0004(13)
C12 0.0499(14) 0.0593(19) 0.0729(19) -0.0105(16) 0.0060(14) -0.0120(13)
C21 0.0835(17) 0.0634(17) 0.0472(16) -0.0165(15) 0.0022(14) -0.0267(15)
C18 0.0700(15) 0.0662(18) 0.0491(15) -0.0013(16) -0.0146(13) 0.0115(14)
C13 0.0783(18) 0.0461(17) 0.099(2) 0.0053(18) 0.0174(18) -0.0187(14)
C14 0.099(2) 0.0461(16) 0.077(2) 0.0187(16) 0.0225(17) 0.0058(14)
C20 0.0767(16) 0.092(2) 0.069(2) -0.0221(18) -0.0021(16) -0.0396(16)
C19 0.0583(15) 0.118(3) 0.0577(16) -0.0277(19) -0.0142(15) -0.0102(17)

loop_
_atom_type_symbol
_atom_type_description
_atom_type_scat_dispersion_real
_atom_type_scat_dispersion_imag
_atom_type_scat_source
C C 0.0033 0.0016 'International Tables Vol C Tables 4.2.6.8 and 6.1.1.4'
H H 0.0000 0.0000 'International Tables Vol C Tables 4.2.6.8 and 6.1.1.4'
O O 0.0106 0.0060 'International Tables Vol C Tables 4.2.6.8 and 6.1.1.4'
P P 0.1023 0.0942 'International Tables Vol C Tables 4.2.6.8 and 6.1.1.4'
S S 0.1246 0.1234 'International Tables Vol C Tables 4.2.6.8 and 6.1.1.4'

loop_
_geom_angle_atom_site_label_1
_geom_angle_atom_site_label_2
_geom_angle_atom_site_label_3
_geom_angle
O2 P1 O1 111.29(10)
O2 P1 C11 117.21(10)
O1 P1 C11 102.49(10)
O2 P1 S1 114.61(8)
O1 P1 S1 105.93(7)
C11 P1 S1 104.03(8)
C1 S1 P1 98.30(8)
C22 O1 P1 118.46(15)
C15 C16 C11 118.7(2)
C15 C16 C17 122.4(2)
C11 C16 C17 118.8(2)
C12 C11 C16 118.7(2)
C12 C11 P1 121.98(19)
C16 C11 P1 119.34(17)
C8 C3 C4 118.9(2)
C8 C3 C2 118.3(2)
C4 C3 C2 122.8(2)
C3 C8 C9 119.3(2)
C3 C8 C7 118.3(2)
C9 C8 C7 122.4(2)
C2 C1 C10 120.8(2)
C2 C1 S1 119.08(18)
C10 C1 S1 120.12(19)
C22 C17 C18 116.8(2)
C22 C17 C16 121.6(2)
C18 C17 C16 121.6(2)
C1 C2 C3 120.6(2)
C1 C2 H2A 119.7
C3 C2 H2A 119.7
C10 C9 C8 121.6(2)
C10 C9 H9A 119.2
C8 C9 H9A 119.2
C9 C10 C1 119.5(2)
C9 C10 H10A 120.2
C1 C10 H10A 120.2
C6 C7 C8 121.3(2)
C6 C7 H7A 119.4
C8 C7 H7A 119.4
C17 C22 O1 121.7(2)
C17 C22 C21 123.2(2)
O1 C22 C21 115.1(2)
C7 C6 C5 120.4(3)
C7 C6 H6A 119.8
C5 C6 H6A 119.8
C4 C5 C6 121.0(3)
C4 C5 H5A 119.5
C6 C5 H5A 119.5
C5 C4 C3 120.1(2)
C5 C4 H4A 120.0
C3 C4 H4A 120.0
C16 C15 C14 121.9(3)
C16 C15 H15A 119.1
C14 C15 H15A 119.1
C13 C12 C11 121.0(2)
C13 C12 H12A 119.5
C11 C12 H12A 119.5
C20 C21 C22 118.1(3)
C20 C21 H21A 120.9
C22 C21 H21A 120.9
C17 C18 C19 120.6(3)
C17 C18 H18A 119.7
C19 C18 H18A 119.7
C12 C13 C14 120.6(3)
C12 C13 H13A 119.7
C14 C13 H13A 119.7
C15 C14 C13 119.1(3)
C15 C14 H14A 120.5
C13 C14 H14A 120.5
C19 C20 C21 121.0(3)
C19 C20 H20A 119.5
C21 C20 H20A 119.5
C20 C19 C18 120.3(3)
C20 C19 H19A 119.9
C18 C19 H19A 119.9

loop_
_geom_bond_atom_site_label_1
_geom_bond_atom_site_label_2
_geom_bond_distance
P1 O2 1.4472(17)
P1 O1 1.5802(17)
P1 C11 1.755(2)
P1 S1 2.0803(9)
S1 C1 1.789(3)
O1 C22 1.394(3)
C16 C15 1.370(3)
C16 C11 1.405(3)
C16 C17 1.492(3)
C11 C12 1.390(3)
C3 C8 1.416(3)
C3 C4 1.412(3)
C3 C2 1.422(4)
C8 C9 1.391(3)
C8 C7 1.419(4)
C1 C2 1.352(3)
C1 C10 1.408(3)
C17 C22 1.370(3)
C17 C18 1.386(3)
C2 H2A 0.9300
C9 C10 1.359(4)
C9 H9A 0.9300
C10 H10A 0.9300
C7 C6 1.345(4)
C7 H7A 0.9300
C22 C21 1.382(4)
C6 C5 1.388(4)
C6 H6A 0.9300
C5 C4 1.367(4)
C5 H5A 0.9300
C4 H4A 0.9300
C15 C14 1.372(4)
C15 H15A 0.9300
C12 C13 1.356(4)
C12 H12A 0.9300
C21 C20 1.363(4)
C21 H21A 0.9300
C18 C19 1.389(4)
C18 H18A 0.9300
C13 C14 1.374(4)
C13 H13A 0.9300
C14 H14A 0.9300
C20 C19 1.351(4)
C20 H20A 0.9300
C19 H19A 0.9300
